data_4073129
loop_
_publ_author_name
'Albano, Vincenzo G.'
'Busetto, Luigi'
'Marchetti, Fabio'
'Monari, Magda'
'Zacchini, Stefano'
'Zanotti, Valerio'

_publ_section_title
;
 Alkyne&#x2212;Isocyanide Coupling in [Fe2(CNMe)(CO)3(Cp)2]:&#x00A0; A New
 Route to Diiron \m-Vinyliminium Complexes&#x2020;
;
_journal_issue 14
_journal_name_full Organometallics
_journal_page_first 3448
_journal_paper_doi 10.1021/om070097z
_journal_volume 26
_journal_year 2007
_chemical_formula_sum 'C20 H23 Fe2 N O2'
_chemical_formula_weight 421.09
_chemical_name_systematic
; 
 ? 
;
_space_group_IT_number 14
_symmetry_cell_setting monoclinic
_symmetry_space_group_name_Hall '-P 2ybc'
_symmetry_space_group_name_H-M 'P 1 21/c 1'
_atom_sites_solution_hydrogens geom
_atom_sites_solution_primary direct
_atom_sites_solution_secondary difmap
_audit_creation_method SHELXL-97
_cell_angle_alpha 90.00
_cell_angle_beta 91.781(5)
_cell_angle_gamma 90.00
_cell_formula_units_Z 4
_cell_length_a 9.693(2)
_cell_length_b 12.446(3)
_cell_length_c 15.295(3)
_cell_measurement_temperature 293(2)
_cell_volume 1844.3(7)
_computing_cell_refinement 'Bruker SMART'
_computing_data_collection 'Bruker SMART'
_computing_data_reduction 'Bruker SAINT+'
_computing_molecular_graphics 'ORTEP (Farrugia, 2006)'
_computing_publication_material 'SHELXL-97 (Sheldrick, 1997)'
_computing_structure_refinement 'SHELXL-97 (Sheldrick, 1997)'
_computing_structure_solution 'SIR97 (Giacovazzo, 1997)'
_diffrn_ambient_temperature 293(2)
_diffrn_measured_fraction_theta_full 0.999
_diffrn_measured_fraction_theta_max 0.999
_diffrn_measurement_device_type 'Bruker SMART area detector'
_diffrn_measurement_method 'phi and omega scans'
_diffrn_radiation_monochromator graphite
_diffrn_radiation_source 'fine-focus sealed tube'
_diffrn_radiation_type MoK\a
_diffrn_radiation_wavelength 0.71073
_diffrn_reflns_av_R_equivalents 0.0610
_diffrn_reflns_av_sigmaI/netI 0.0332
_diffrn_reflns_limit_h_max 13
_diffrn_reflns_limit_h_min -13
_diffrn_reflns_limit_k_max 16
_diffrn_reflns_limit_k_min -16
_diffrn_reflns_limit_l_max 20
_diffrn_reflns_limit_l_min -20
_diffrn_reflns_number 21343
_diffrn_reflns_theta_full 28.70
_diffrn_reflns_theta_max 28.70
_diffrn_reflns_theta_min 2.66
_exptl_absorpt_coefficient_mu 1.585
_exptl_absorpt_correction_T_max 1.00
_exptl_absorpt_correction_T_min 0.69
_exptl_absorpt_correction_type empirical
_exptl_absorpt_process_details SADABS
_exptl_crystal_colour black
_exptl_crystal_density_diffrn 1.517
_exptl_crystal_density_method 'not measured'
_exptl_crystal_description block
_exptl_crystal_F_000 872
_exptl_crystal_size_max 0.25
_exptl_crystal_size_mid 0.23
_exptl_crystal_size_min 0.21
_refine_diff_density_max 1.103
_refine_diff_density_min -1.800
_refine_diff_density_rms 0.179
_refine_ls_extinction_method none
_refine_ls_goodness_of_fit_ref 1.102
_refine_ls_hydrogen_treatment mixed
_refine_ls_matrix_type full
_refine_ls_number_parameters 226
_refine_ls_number_reflns 4754
_refine_ls_number_restraints 0
_refine_ls_restrained_S_all 1.102
_refine_ls_R_factor_all 0.0687
_refine_ls_R_factor_gt 0.0604
_refine_ls_shift/su_max 0.000
_refine_ls_shift/su_mean 0.000
_refine_ls_structure_factor_coef Fsqd
_refine_ls_weighting_details 'calc w=1/[\s^2^(Fo^2^)+(0.1072P)^2^+0.4903P] where P=(Fo^2^+2Fc^2^)/3'
_refine_ls_weighting_scheme calc
_refine_ls_wR_factor_gt 0.1499
_refine_ls_wR_factor_ref 0.1625
_reflns_number_gt 4026
_reflns_number_total 4754
_reflns_threshold_expression >2sigma(I)
_cod_data_source_file om070097z.cif
_cod_data_source_block comp2c
_cod_depositor_comments
;
The following automatic conversions were performed:

'_symmetry_cell_setting' value 'Monoclinic' changed to 'monoclinic'
according to /home/saulius/struct/CIF-dictionaries/cif_core.dic
dictionary named 'cif_core.dic' version 2.4.1 from 2010-06-29.

Automatic conversion script
Id: cif_fix_values 1715 2011-07-08 13:25:40Z adriana 
;
_cod_original_sg_symbol_H-M P2(1)/c
_cod_database_code 4073129

loop_
_symmetry_equiv_pos_as_xyz
'x, y, z'
'-x, y+1/2, -z+1/2'
'-x, -y, -z'
'x, -y-1/2, z-1/2'

loop_
_atom_site_label
_atom_site_type_symbol
_atom_site_fract_x
_atom_site_fract_y
_atom_site_fract_z
_atom_site_U_iso_or_equiv
_atom_site_adp_type
_atom_site_occupancy
_atom_site_symmetry_multiplicity
_atom_site_calc_flag
_atom_site_refinement_flags
Fe1 Fe 0.24385(4) 0.58402(3) 0.15710(2) 0.03491(14) Uani 1 1 d .
Fe2 Fe 0.18715(4) 0.50983(3) 0.30538(2) 0.03704(15) Uani 1 1 d .
C3 C 0.3671(3) 0.5592(2) 0.26486(15) 0.0331(5) Uani 1 1 d .
C5 C 0.3372(3) 0.4484(2) 0.13414(16) 0.0352(5) Uani 1 1 d .
C1 C 0.1096(3) 0.4848(2) 0.1880(2) 0.0435(6) Uani 1 1 d .
C4 C 0.4271(3) 0.5095(2) 0.19104(17) 0.0341(5) Uani 1 1 d .
O1 O 0.0155(2) 0.4336(2) 0.15923(19) 0.0648(7) Uani 1 1 d .
C6 C 0.4530(3) 0.6368(3) 0.3185(2) 0.0483(7) Uani 1 1 d .
H6A H 0.3926 0.6884 0.3455 0.058 Uiso 1 1 calc R
H6B H 0.5132 0.6759 0.2802 0.058 Uiso 1 1 calc R
C2 C 0.2491(4) 0.3791(3) 0.3053(2) 0.0528(7) Uani 1 1 d .
N1 N 0.3427(3) 0.3636(2) 0.09229(16) 0.0446(5) Uani 1 1 d .
C8 C 0.5679(3) 0.5349(3) 0.1550(2) 0.0501(7) Uani 1 1 d .
H8A H 0.5606 0.5389 0.0917 0.060 Uiso 1 1 calc R
H8B H 0.5992 0.6042 0.1768 0.060 Uiso 1 1 calc R
C7 C 0.5408(5) 0.5812(4) 0.3898(3) 0.0767(12) Uani 1 1 d .
H7A H 0.5946 0.6339 0.4215 0.115 Uiso 1 1 calc R
H7B H 0.6012 0.5303 0.3635 0.115 Uiso 1 1 calc R
H7C H 0.4817 0.5445 0.4292 0.115 Uiso 1 1 calc R
C12 C 0.1837(5) 0.7470(3) 0.1585(3) 0.0715(12) Uani 1 1 d .
H12 H 0.1628 0.7867 0.2079 0.086 Uiso 1 1 calc R
C11 C 0.3118(5) 0.7389(3) 0.1227(3) 0.0723(12) Uani 1 1 d .
H11 H 0.3927 0.7712 0.1438 0.087 Uiso 1 1 calc R
C10 C 0.2337(4) 0.3375(3) 0.0268(2) 0.0581(8) Uani 1 1 d .
H10A H 0.2526 0.2688 0.0011 0.087 Uiso 1 1 calc R
H10B H 0.2312 0.3915 -0.0180 0.087 Uiso 1 1 calc R
H10C H 0.1462 0.3350 0.0544 0.087 Uiso 1 1 calc R
C13 C 0.0896(4) 0.6853(3) 0.1081(3) 0.0701(10) Uani 1 1 d .
H13 H -0.0034 0.6759 0.1192 0.084 Uiso 1 1 calc R
C15 C 0.2973(5) 0.6714(3) 0.0470(3) 0.0700(10) Uani 1 1 d .
H15 H 0.3675 0.6517 0.0101 0.084 Uiso 1 1 calc R
C9 C 0.6711(4) 0.4497(4) 0.1817(3) 0.0790(12) Uani 1 1 d .
H9A H 0.7592 0.4668 0.1583 0.118 Uiso 1 1 calc R
H9B H 0.6405 0.3813 0.1596 0.118 Uiso 1 1 calc R
H9C H 0.6795 0.4467 0.2444 0.118 Uiso 1 1 calc R
C14 C 0.1589(5) 0.6407(3) 0.0386(2) 0.0656(10) Uani 1 1 d .
H14 H 0.1201 0.5980 -0.0055 0.079 Uiso 1 1 calc R
O2 O 0.2823(5) 0.2918(2) 0.3096(2) 0.0975(12) Uani 1 1 d .
C20 C 0.1172(6) 0.6491(4) 0.3733(3) 0.0826(15) Uani 1 1 d .
H20 H 0.1422 0.7192 0.3600 0.099 Uiso 1 1 calc R
C17 C 0.1181(8) 0.4865(5) 0.4311(3) 0.104(2) Uani 1 1 d .
H17 H 0.1450 0.4265 0.4635 0.125 Uiso 1 1 calc R
C18 C 0.0027(6) 0.4939(5) 0.3731(4) 0.095(2) Uani 1 1 d .
H18 H -0.0627 0.4407 0.3615 0.113 Uiso 1 1 calc R
C16 C 0.1836(5) 0.5845(4) 0.4309(3) 0.0782(14) Uani 1 1 d .
H16 H 0.2612 0.6029 0.4649 0.094 Uiso 1 1 calc R
C19 C 0.0054(5) 0.5941(5) 0.3372(3) 0.0848(15) Uani 1 1 d .
H19 H -0.0574 0.6209 0.2954 0.102 Uiso 1 1 calc R

loop_
_atom_site_aniso_label
_atom_site_aniso_U_11
_atom_site_aniso_U_22
_atom_site_aniso_U_33
_atom_site_aniso_U_23
_atom_site_aniso_U_13
_atom_site_aniso_U_12
Fe1 0.0414(2) 0.0366(2) 0.0263(2) -0.00037(12) -0.00691(14) 0.00312(13)
Fe2 0.0443(2) 0.0377(2) 0.0297(2) -0.00823(13) 0.01013(16) -0.00476(13)
C3 0.0400(11) 0.0353(11) 0.0235(10) 0.0047(9) -0.0061(8) -0.0037(9)
C5 0.0364(11) 0.0428(13) 0.0269(11) 0.0037(9) 0.0055(9) 0.0009(9)
C1 0.0345(12) 0.0515(15) 0.0448(15) -0.0166(12) 0.0043(11) 0.0020(10)
C4 0.0362(11) 0.0382(12) 0.0277(11) 0.0051(9) 0.0007(9) -0.0015(9)
O1 0.0412(11) 0.0830(17) 0.0700(16) -0.0346(14) 0.0020(10) -0.0144(10)
C6 0.0598(16) 0.0498(15) 0.0347(13) -0.0004(11) -0.0095(12) -0.0167(13)
C2 0.0684(19) 0.0494(16) 0.0419(16) 0.0074(13) 0.0234(14) 0.0038(14)
N1 0.0497(12) 0.0464(13) 0.0382(12) -0.0062(10) 0.0085(10) 0.0002(9)
C8 0.0409(13) 0.0597(17) 0.0501(17) 0.0045(14) 0.0116(12) -0.0063(12)
C7 0.086(3) 0.095(3) 0.047(2) 0.0049(19) -0.0324(19) -0.013(2)
C12 0.110(3) 0.0466(18) 0.056(2) -0.0020(15) -0.031(2) 0.0226(18)
C11 0.095(3) 0.0466(18) 0.074(3) 0.0271(17) -0.030(2) -0.0092(17)
C10 0.071(2) 0.063(2) 0.0406(15) -0.0188(14) 0.0023(14) -0.0079(16)
C13 0.074(2) 0.067(2) 0.067(2) 0.0034(18) -0.0239(19) 0.0259(18)
C15 0.093(3) 0.063(2) 0.054(2) 0.0317(18) 0.0021(18) 0.0090(19)
C9 0.0447(17) 0.111(3) 0.082(3) 0.007(3) 0.0082(18) 0.017(2)
C14 0.097(3) 0.0598(19) 0.0386(16) 0.0054(14) -0.0272(17) 0.0131(18)
O2 0.156(3) 0.0542(16) 0.085(2) 0.0245(15) 0.055(2) 0.0336(18)
C20 0.112(3) 0.055(2) 0.084(3) -0.034(2) 0.051(3) -0.007(2)
C17 0.171(6) 0.091(3) 0.054(3) 0.011(2) 0.070(3) 0.035(4)
C18 0.095(3) 0.098(3) 0.095(4) -0.056(3) 0.067(3) -0.046(3)
C16 0.089(3) 0.101(4) 0.045(2) -0.036(2) 0.020(2) -0.011(2)
C19 0.070(3) 0.115(4) 0.070(3) -0.027(3) 0.024(2) 0.025(3)

loop_
_atom_type_symbol
_atom_type_description
_atom_type_scat_dispersion_real
_atom_type_scat_dispersion_imag
_atom_type_scat_source
C C 0.0033 0.0016 'International Tables Vol C Tables 4.2.6.8 and 6.1.1.4'
H H 0.0000 0.0000 'International Tables Vol C Tables 4.2.6.8 and 6.1.1.4'
N N 0.0061 0.0033 'International Tables Vol C Tables 4.2.6.8 and 6.1.1.4'
O O 0.0106 0.0060 'International Tables Vol C Tables 4.2.6.8 and 6.1.1.4'
Fe Fe 0.3463 0.8444 'International Tables Vol C Tables 4.2.6.8 and 6.1.1.4'

loop_
_geom_angle_atom_site_label_1
_geom_angle_atom_site_label_2
_geom_angle_atom_site_label_3
_geom_angle
C1 Fe1 C5 78.71(11)
C1 Fe1 C3 95.22(12)
C5 Fe1 C3 75.52(11)
C1 Fe1 C4 103.97(12)
C5 Fe1 C4 41.74(10)
C3 Fe1 C4 40.89(10)
C1 Fe1 C13 89.61(17)
C5 Fe1 C13 142.37(14)
C3 Fe1 C13 141.67(14)
C4 Fe1 C13 166.19(16)
C1 Fe1 C15 138.02(16)
C5 Fe1 C15 100.23(14)
C3 Fe1 C15 125.53(15)
C4 Fe1 C15 101.82(14)
C13 Fe1 C15 65.54(18)
C1 Fe1 C14 100.61(16)
C5 Fe1 C14 107.94(13)
C3 Fe1 C14 164.17(14)
C4 Fe1 C14 133.25(15)
C13 Fe1 C14 38.97(17)
C15 Fe1 C14 39.12(18)
C1 Fe1 C11 153.37(16)
C5 Fe1 C11 126.54(17)
C3 Fe1 C11 99.27(13)
C4 Fe1 C11 101.60(14)
C13 Fe1 C11 65.32(18)
C15 Fe1 C11 40.00(18)
C14 Fe1 C11 65.99(16)
C1 Fe1 C12 115.99(17)
C5 Fe1 C12 164.26(16)
C3 Fe1 C12 107.10(12)
C4 Fe1 C12 131.89(14)
C13 Fe1 C12 39.17(16)
C15 Fe1 C12 65.32(19)
C14 Fe1 C12 65.36(15)
C11 Fe1 C12 38.08(19)
C1 Fe1 Fe2 50.00(10)
C5 Fe1 Fe2 87.73(7)
C3 Fe1 Fe2 49.74(7)
C4 Fe1 Fe2 79.56(7)
C13 Fe1 Fe2 111.83(14)
C15 Fe1 Fe2 169.52(13)
C14 Fe1 Fe2 144.24(13)
C11 Fe1 Fe2 129.53(13)
C12 Fe1 Fe2 105.92(13)
C2 Fe2 C1 88.45(15)
C2 Fe2 C3 89.00(13)
C1 Fe2 C3 94.60(11)
C2 Fe2 C17 89.50(18)
C1 Fe2 C17 134.8(3)
C3 Fe2 C17 130.5(3)
C2 Fe2 C18 102.2(2)
C1 Fe2 C18 97.4(2)
C3 Fe2 C18 163.74(14)
C17 Fe2 C18 39.4(3)
C2 Fe2 C19 139.0(2)
C1 Fe2 C19 89.48(17)
C3 Fe2 C19 132.00(19)
C17 Fe2 C19 64.0(2)
C18 Fe2 C19 37.6(2)
C2 Fe2 C16 115.1(2)
C1 Fe2 C16 151.81(18)
C3 Fe2 C16 100.74(15)
C17 Fe2 C16 38.1(2)
C18 Fe2 C16 63.93(19)
C19 Fe2 C16 62.7(2)
C2 Fe2 C20 151.0(2)
C1 Fe2 C20 117.2(2)
C3 Fe2 C20 101.38(15)
C17 Fe2 C20 63.1(2)
C18 Fe2 C20 63.28(17)
C19 Fe2 C20 37.9(2)
C16 Fe2 C20 36.6(2)
C2 Fe2 Fe1 104.92(10)
C1 Fe2 Fe1 47.15(9)
C3 Fe2 Fe1 51.90(7)
C17 Fe2 Fe1 165.58(15)
C18 Fe2 Fe1 133.5(2)
C19 Fe2 Fe1 103.35(16)
C16 Fe2 Fe1 131.20(16)
C20 Fe2 Fe1 102.76(15)
C4 C3 C6 118.5(2)
C4 C3 Fe2 120.09(18)
C6 C3 Fe2 120.7(2)
C4 C3 Fe1 70.60(14)
C6 C3 Fe1 130.42(19)
Fe2 C3 Fe1 78.36(9)
N1 C5 C4 137.1(2)
N1 C5 Fe1 149.2(2)
C4 C5 Fe1 73.05(15)
O1 C1 Fe1 142.7(3)
O1 C1 Fe2 134.3(3)
Fe1 C1 Fe2 82.84(11)
C3 C4 C5 117.1(2)
C3 C4 C8 126.1(2)
C5 C4 C8 115.2(2)
C3 C4 Fe1 68.51(14)
C5 C4 Fe1 65.21(14)
C8 C4 Fe1 126.33(19)
C3 C6 C7 112.7(3)
O2 C2 Fe2 174.9(3)
C5 N1 C10 120.0(3)
C9 C8 C4 110.5(3)
C11 C12 C13 108.7(4)
C11 C12 Fe1 70.9(2)
C13 C12 Fe1 69.1(2)
C12 C11 C15 107.3(4)
C12 C11 Fe1 71.0(2)
C15 C11 Fe1 69.1(2)
C14 C13 C12 108.5(4)
C14 C13 Fe1 70.97(19)
C12 C13 Fe1 71.69(19)
C14 C15 C11 107.7(4)
C14 C15 Fe1 70.7(2)
C11 C15 Fe1 70.9(2)
C13 C14 C15 107.8(4)
C13 C14 Fe1 70.06(19)
C15 C14 Fe1 70.22(19)
C16 C20 C19 108.6(4)
C16 C20 Fe2 71.4(2)
C19 C20 Fe2 70.2(2)
C16 C17 C18 107.3(5)
C16 C17 Fe2 73.2(2)
C18 C17 Fe2 71.4(3)
C19 C18 C17 106.8(4)
C19 C18 Fe2 71.8(2)
C17 C18 Fe2 69.2(3)
C20 C16 C17 108.7(5)
C20 C16 Fe2 72.1(2)
C17 C16 Fe2 68.7(2)
C18 C19 C20 108.5(5)
C18 C19 Fe2 70.5(3)
C20 C19 Fe2 71.9(2)

loop_
_geom_bond_atom_site_label_1
_geom_bond_atom_site_label_2
_geom_bond_distance
Fe1 C1 1.866(3)
Fe1 C5 1.952(3)
Fe1 C3 2.029(2)
Fe1 C4 2.056(3)
Fe1 C13 2.078(3)
Fe1 C15 2.084(4)
Fe1 C14 2.089(3)
Fe1 C11 2.109(4)
Fe1 C12 2.111(3)
Fe1 Fe2 2.5249(7)
Fe2 C2 1.734(3)
Fe2 C1 1.949(3)
Fe2 C3 1.967(2)
Fe2 C17 2.076(4)
Fe2 C18 2.103(4)
Fe2 C19 2.120(4)
Fe2 C16 2.133(4)
Fe2 C20 2.142(4)
C3 C4 1.427(4)
C3 C6 1.503(3)
C5 N1 1.237(4)
C5 C4 1.431(4)
C1 O1 1.186(3)
C4 C8 1.521(4)
C6 C7 1.527(5)
C2 O2 1.135(4)
N1 C10 1.470(4)
C8 C9 1.506(5)
C12 C11 1.377(7)
C12 C13 1.404(6)
C11 C15 1.434(7)
C13 C14 1.390(6)
C15 C14 1.397(6)
C20 C16 1.342(8)
C20 C19 1.383(7)
C17 C16 1.375(8)
C17 C18 1.409(10)
C18 C19 1.363(8)
